data_4020530
loop_
_publ_author_name
'Youjun Yang'
'Jorge O. Escobedo'
'Alexander Wong'
'Corin M. Schowalter'
'Michael C. Touchy'
'Lijuan Jiao'
'William E. Crowe'
'Frank R. Fronczek'
'Robert M. Strongin'

_publ_section_title
;
 A Convenient Preparation of Xanthene Dyes
;
_journal_name_full 'Journal of Organic Chemistry'
_journal_page_first 6907
_journal_page_last 6912
_journal_paper_doi 10.1021/jo051002a
_journal_volume 70
_journal_year 2005
_chemical_formula_moiety 'C23 H24 O5'
_chemical_formula_sum 'C23 H24 O5'
_chemical_formula_weight 380.42
_space_group_IT_number 2
_space_group_name_Hall '-P 1'
_space_group_name_H-M_alt 'P -1'
_symmetry_cell_setting triclinic
_symmetry_space_group_name_Hall '-P 1'
_symmetry_space_group_name_H-M 'P -1'
_cell_angle_alpha 93.876(6)
_cell_angle_beta 98.152(6)
_cell_angle_gamma 107.681(6)
_cell_formula_units_Z 4
_cell_length_a 8.4475(10)
_cell_length_b 11.312(2)
_cell_length_c 21.111(4)
_cell_measurement_temperature 105
_cell_volume 1889.5(5)
_diffrn_ambient_temperature 105
_exptl_crystal_density_diffrn 1.337
_cod_depositor_comments
;
The following automatic conversions were performed:
'_symmetry_cell_setting' value 'Triclinic' changed to 'triclinic'
according to '/home/saulius/struct/CIF-dictionaries/cif_core.dic'
dictionary named 'cif_core.dic' version 2.4.1 from 2010-06-29.

Automatic conversion script
Id: cif_fix_enum 1527 2010-12-29 10:47:43Z saulius 
;
_cod_original_sg_symbol_H-M 'P -1  '
_cod_database_code 4020530

loop_
_symmetry_equiv_pos_as_xyz
'x, y, z'
'-x, -y, -z'

loop_
_atom_site_label
_atom_site_type_symbol
_atom_site_fract_x
_atom_site_fract_y
_atom_site_fract_z
_atom_site_U_iso_or_equiv
_atom_site_adp_type
_atom_site_occupancy
_atom_site_symmetry_multiplicity
_atom_site_calc_flag
_atom_site_refinement_flags
_atom_site_disorder_assembly
_atom_site_disorder_group
O1A O 0.86910(12) 0.95802(9) 1.15517(5) 0.0244(2) Uani 1 1 d . . .
O2A O 0.35464(11) 0.80460(9) 0.99607(4) 0.0198(2) Uani 1 1 d . . .
O3A O 0.92149(12) 0.76283(9) 0.70050(4) 0.0211(2) Uani 1 1 d . . .
O4A O 0.74472(12) 0.61820(8) 0.89893(4) 0.0192(2) Uani 1 1 d . . .
O5A O 0.42949(12) 0.84680(8) 0.87683(5) 0.0198(2) Uani 1 1 d . . .
H50A H 0.364(2) 0.8490(14) 0.9052(8) 0.030 Uiso 1 1 d . . .
C1A C 0.52433(16) 0.76495(11) 0.89820(6) 0.0152(2) Uani 1 1 d . . .
C2A C 0.61723(16) 0.81610(11) 0.96714(6) 0.0150(2) Uani 1 1 d . . .
C3A C 0.79167(16) 0.85300(11) 0.98475(6) 0.0172(3) Uani 1 1 d . . .
H3A H 0.8578 0.8448 0.9529 0.021 Uiso 1 1 calc R . .
C4A C 0.87262(16) 0.90138(11) 1.04719(7) 0.0185(3) Uani 1 1 d . . .
H4A H 0.9921 0.9263 1.0574 0.022 Uiso 1 1 calc R . .
C5A C 0.77834(16) 0.91321(11) 1.09466(6) 0.0172(3) Uani 1 1 d . . .
C6A C 0.60348(16) 0.88068(11) 1.07906(6) 0.0162(2) Uani 1 1 d . . .
H6A H 0.5382 0.8899 1.1111 0.019 Uiso 1 1 calc R . .
C7A C 0.52588(16) 0.83432(11) 1.01560(6) 0.0153(2) Uani 1 1 d . . .
C8A C 0.64199(16) 0.76709(11) 0.84888(6) 0.0154(2) Uani 1 1 d . . .
C9A C 0.64391(16) 0.84264(11) 0.79932(6) 0.0173(3) Uani 1 1 d . . .
H9A H 0.5773 0.8969 0.7984 0.021 Uiso 1 1 calc R . .
C10A C 0.73997(16) 0.84140(12) 0.75112(6) 0.0178(3) Uani 1 1 d . . .
H10A H 0.7392 0.8946 0.7182 0.021 Uiso 1 1 calc R . .
C11A C 0.83682(16) 0.76205(11) 0.75144(6) 0.0166(3) Uani 1 1 d . . .
C12A C 0.84278(16) 0.68748(11) 0.80101(6) 0.0172(3) Uani 1 1 d . . .
H12A H 0.9123 0.6353 0.8021 0.021 Uiso 1 1 calc R . .
C13A C 0.74550(16) 0.69003(11) 0.84917(6) 0.0159(2) Uani 1 1 d . . .
C14A C 0.39704(15) 0.63179(11) 0.89280(6) 0.0148(2) Uani 1 1 d . . .
C15A C 0.28680(16) 0.58519(12) 0.83448(6) 0.0191(3) Uani 1 1 d . . .
H15A H 0.2942 0.6346 0.7997 0.023 Uiso 1 1 calc R . .
C16A C 0.16630(17) 0.46749(12) 0.82649(6) 0.0208(3) Uani 1 1 d . . .
H16A H 0.0913 0.4376 0.7867 0.025 Uiso 1 1 calc R . .
C17A C 0.15561(17) 0.39384(12) 0.87657(7) 0.0197(3) Uani 1 1 d . . .
H17A H 0.0737 0.3133 0.8712 0.024 Uiso 1 1 calc R . .
C18A C 0.26506(17) 0.43841(12) 0.93445(7) 0.0196(3) Uani 1 1 d . . .
H18A H 0.2589 0.3880 0.9688 0.024 Uiso 1 1 calc R . .
C19A C 0.38477(16) 0.55744(11) 0.94248(6) 0.0174(3) Uani 1 1 d . . .
H19A H 0.4586 0.5876 0.9825 0.021 Uiso 1 1 calc R . .
C20A C 0.77985(18) 0.98024(13) 1.20493(6) 0.0228(3) Uani 1 1 d . . .
H20A H 0.7221 1.0407 1.1929 0.034 Uiso 1 1 calc R . .
H20B H 0.8596 1.0137 1.2453 0.034 Uiso 1 1 calc R . .
H20C H 0.6966 0.9016 1.2108 0.034 Uiso 1 1 calc R . .
C21A C 0.25312(17) 0.81746(14) 1.04327(7) 0.0240(3) Uani 1 1 d . . .
H21A H 0.2671 0.7646 1.0772 0.036 Uiso 1 1 calc R . .
H21B H 0.1344 0.7917 1.0228 0.036 Uiso 1 1 calc R . .
H21C H 0.2883 0.9049 1.0622 0.036 Uiso 1 1 calc R . .
C22A C 1.04551(18) 0.70007(13) 0.70376(7) 0.0248(3) Uani 1 1 d . . .
H22A H 1.1314 0.7358 0.7422 0.037 Uiso 1 1 calc R . .
H22B H 1.0987 0.7105 0.6653 0.037 Uiso 1 1 calc R . .
H22C H 0.9914 0.6109 0.7060 0.037 Uiso 1 1 calc R . .
C23A C 0.86563(18) 0.55264(13) 0.90612(7) 0.0228(3) Uani 1 1 d . . .
H23A H 0.8436 0.4910 0.8684 0.034 Uiso 1 1 calc R . .
H23B H 0.8567 0.5100 0.9450 0.034 Uiso 1 1 calc R . .
H23C H 0.9794 0.6121 0.9099 0.034 Uiso 1 1 calc R . .
O1B O 0.72271(12) 0.03312(9) 0.35891(5) 0.0238(2) Uani 1 1 d . . .
O2B O 1.20533(11) 0.21576(8) 0.52023(5) 0.0208(2) Uani 1 1 d . . .
O3B O 0.61849(12) 0.27399(9) 0.80773(4) 0.0214(2) Uani 1 1 d . . .
O4B O 0.79666(12) 0.40000(8) 0.60674(4) 0.01885(19) Uani 1 1 d . . .
O5B O 1.12825(12) 0.18613(8) 0.64216(5) 0.0201(2) Uani 1 1 d . . .
H50B H 1.197(2) 0.1794(14) 0.6163(8) 0.030 Uiso 1 1 d . . .
C1B C 1.02710(16) 0.25893(11) 0.61506(6) 0.0153(2) Uani 1 1 d . . .
C2B C 0.93747(16) 0.19585(11) 0.54751(6) 0.0150(2) Uani 1 1 d . . .
C3B C 0.76399(16) 0.15098(11) 0.52954(6) 0.0164(3) Uani 1 1 d . . .
H3B H 0.6961 0.1592 0.5607 0.020 Uiso 1 1 calc R . .
C4B C 0.68401(16) 0.09409(11) 0.46753(6) 0.0165(3) Uani 1 1 d . . .
H4B H 0.5645 0.0640 0.4569 0.020 Uiso 1 1 calc R . .
C5B C 0.78283(16) 0.08256(11) 0.42188(6) 0.0171(3) Uani 1 1 d . . .
C6B C 0.95826(16) 0.12260(11) 0.43834(6) 0.0183(3) Uani 1 1 d . . .
H6B H 1.0255 0.1125 0.4072 0.022 Uiso 1 1 calc R . .
C7B C 1.03356(15) 0.17705(11) 0.50023(6) 0.0160(2) Uani 1 1 d . . .
C8B C 0.90632(16) 0.26061(11) 0.66296(6) 0.0149(2) Uani 1 1 d . . .
C9B C 0.90582(16) 0.19090(11) 0.71516(6) 0.0163(2) Uani 1 1 d . . .
H9B H 0.9748 0.1383 0.7184 0.020 Uiso 1 1 calc R . .
C10B C 0.80831(16) 0.19546(11) 0.76252(6) 0.0169(3) Uani 1 1 d . . .
H10B H 0.8102 0.1463 0.7972 0.020 Uiso 1 1 calc R . .
C11B C 0.70834(16) 0.27270(11) 0.75847(6) 0.0163(3) Uani 1 1 d . . .
C12B C 0.70160(16) 0.34221(11) 0.70671(6) 0.0163(2) Uani 1 1 d . . .
H12B H 0.6311 0.3936 0.7037 0.020 Uiso 1 1 calc R . .
C13B C 0.79964(16) 0.33559(11) 0.65925(6) 0.0152(2) Uani 1 1 d . . .
C14B C 1.14510(15) 0.39367(11) 0.61488(6) 0.0153(2) Uani 1 1 d . . .
C15B C 1.26308(16) 0.44862(12) 0.67000(6) 0.0197(3) Uani 1 1 d . . .
H15B H 1.2669 0.4035 0.7062 0.024 Uiso 1 1 calc R . .
C16B C 1.37558(17) 0.56838(12) 0.67302(7) 0.0220(3) Uani 1 1 d . . .
H16B H 1.4564 0.6042 0.7109 0.026 Uiso 1 1 calc R . .
C17B C 1.36943(17) 0.63520(12) 0.62070(7) 0.0217(3) Uani 1 1 d . . .
H17B H 1.4464 0.7170 0.6225 0.026 Uiso 1 1 calc R . .
C18B C 1.25079(17) 0.58264(12) 0.56561(7) 0.0213(3) Uani 1 1 d . . .
H18B H 1.2454 0.6287 0.5298 0.026 Uiso 1 1 calc R . .
C19B C 1.13911(17) 0.46158(12) 0.56294(6) 0.0182(3) Uani 1 1 d . . .
H19B H 1.0583 0.4256 0.5251 0.022 Uiso 1 1 calc R . .
C20B C 0.54598(18) -0.00915(13) 0.33828(7) 0.0261(3) Uani 1 1 d . . .
H20D H 0.4946 -0.0798 0.3611 0.039 Uiso 1 1 calc R . .
H20E H 0.5206 -0.0357 0.2918 0.039 Uiso 1 1 calc R . .
H20F H 0.5003 0.0588 0.3476 0.039 Uiso 1 1 calc R . .
C21B C 1.30741(17) 0.20567(13) 0.47300(7) 0.0239(3) Uani 1 1 d . . .
H21D H 1.2820 0.1176 0.4567 0.036 Uiso 1 1 calc R . .
H21E H 1.4267 0.2404 0.4926 0.036 Uiso 1 1 calc R . .
H21F H 1.2836 0.2522 0.4373 0.036 Uiso 1 1 calc R . .
C22B C 0.50301(19) 0.34481(13) 0.80331(7) 0.0255(3) Uani 1 1 d . . .
H22D H 0.5638 0.4319 0.7991 0.038 Uiso 1 1 calc R . .
H22E H 0.4519 0.3413 0.8423 0.038 Uiso 1 1 calc R . .
H22F H 0.4145 0.3096 0.7656 0.038 Uiso 1 1 calc R . .
C23B C 0.68411(18) 0.47261(12) 0.59998(7) 0.0219(3) Uani 1 1 d . . .
H23D H 0.5682 0.4182 0.5985 0.033 Uiso 1 1 calc R . .
H23E H 0.6923 0.5118 0.5600 0.033 Uiso 1 1 calc R . .
H23F H 0.7147 0.5375 0.6368 0.033 Uiso 1 1 calc R . .

loop_
_atom_site_aniso_label
_atom_site_aniso_U_11
_atom_site_aniso_U_22
_atom_site_aniso_U_33
_atom_site_aniso_U_23
_atom_site_aniso_U_13
_atom_site_aniso_U_12
O1A 0.0189(5) 0.0323(5) 0.0193(5) -0.0055(4) 0.0006(4) 0.0073(4)
O2A 0.0150(5) 0.0282(5) 0.0176(5) -0.0006(4) 0.0035(4) 0.0090(4)
O3A 0.0234(5) 0.0270(5) 0.0171(5) 0.0061(4) 0.0093(4) 0.0107(4)
O4A 0.0267(5) 0.0194(5) 0.0187(5) 0.0078(4) 0.0097(4) 0.0140(4)
O5A 0.0249(5) 0.0211(5) 0.0207(5) 0.0064(4) 0.0082(4) 0.0153(4)
C1A 0.0174(6) 0.0168(6) 0.0152(6) 0.0041(5) 0.0053(5) 0.0092(5)
C2A 0.0177(6) 0.0118(5) 0.0168(6) 0.0021(5) 0.0053(5) 0.0054(5)
C3A 0.0187(6) 0.0136(6) 0.0211(6) 0.0019(5) 0.0088(5) 0.0053(5)
C4A 0.0143(6) 0.0167(6) 0.0239(7) 0.0012(5) 0.0038(5) 0.0042(5)
C5A 0.0187(6) 0.0139(6) 0.0183(6) -0.0006(5) 0.0025(5) 0.0048(5)
C6A 0.0171(6) 0.0159(6) 0.0169(6) 0.0015(5) 0.0054(5) 0.0060(5)
C7A 0.0145(6) 0.0145(6) 0.0176(6) 0.0013(5) 0.0034(5) 0.0053(4)
C8A 0.0178(6) 0.0145(6) 0.0145(6) 0.0011(5) 0.0050(5) 0.0052(5)
C9A 0.0191(6) 0.0154(6) 0.0187(6) 0.0033(5) 0.0043(5) 0.0067(5)
C10A 0.0202(7) 0.0169(6) 0.0164(6) 0.0050(5) 0.0043(5) 0.0050(5)
C11A 0.0162(6) 0.0176(6) 0.0145(6) -0.0004(5) 0.0041(5) 0.0028(5)
C12A 0.0202(6) 0.0162(6) 0.0173(6) 0.0017(5) 0.0055(5) 0.0077(5)
C13A 0.0202(6) 0.0136(6) 0.0143(6) 0.0019(5) 0.0046(5) 0.0052(5)
C14A 0.0148(6) 0.0170(6) 0.0152(6) 0.0021(5) 0.0041(5) 0.0079(5)
C15A 0.0207(7) 0.0243(7) 0.0141(6) 0.0043(5) 0.0040(5) 0.0089(5)
C16A 0.0180(6) 0.0267(7) 0.0156(6) -0.0021(5) -0.0001(5) 0.0062(5)
C17A 0.0170(6) 0.0183(6) 0.0224(7) 0.0001(5) 0.0027(5) 0.0043(5)
C18A 0.0219(7) 0.0185(6) 0.0195(6) 0.0043(5) 0.0040(5) 0.0071(5)
C19A 0.0183(6) 0.0182(6) 0.0159(6) 0.0021(5) 0.0013(5) 0.0069(5)
C20A 0.0260(7) 0.0250(7) 0.0170(6) -0.0017(5) 0.0017(5) 0.0091(6)
C21A 0.0172(7) 0.0346(8) 0.0227(7) -0.0004(6) 0.0069(5) 0.0108(6)
C22A 0.0273(8) 0.0296(7) 0.0235(7) 0.0049(6) 0.0117(6) 0.0142(6)
C23A 0.0297(8) 0.0245(7) 0.0215(7) 0.0082(5) 0.0075(6) 0.0169(6)
O1B 0.0194(5) 0.0306(5) 0.0179(5) -0.0060(4) 0.0018(4) 0.0055(4)
O2B 0.0144(5) 0.0260(5) 0.0218(5) -0.0016(4) 0.0044(4) 0.0066(4)
O3B 0.0244(5) 0.0271(5) 0.0167(5) 0.0062(4) 0.0089(4) 0.0109(4)
O4B 0.0261(5) 0.0200(5) 0.0168(5) 0.0071(4) 0.0082(4) 0.0135(4)
O5B 0.0221(5) 0.0228(5) 0.0208(5) 0.0057(4) 0.0050(4) 0.0138(4)
C1B 0.0166(6) 0.0148(6) 0.0159(6) 0.0022(5) 0.0028(5) 0.0068(5)
C2B 0.0179(6) 0.0120(5) 0.0163(6) 0.0022(4) 0.0039(5) 0.0062(5)
C3B 0.0175(6) 0.0147(6) 0.0180(6) 0.0021(5) 0.0061(5) 0.0052(5)
C4B 0.0156(6) 0.0145(6) 0.0193(6) 0.0016(5) 0.0038(5) 0.0041(5)
C5B 0.0198(6) 0.0142(6) 0.0170(6) 0.0001(5) 0.0037(5) 0.0050(5)
C6B 0.0193(7) 0.0195(6) 0.0181(6) 0.0011(5) 0.0067(5) 0.0078(5)
C7B 0.0143(6) 0.0154(6) 0.0196(6) 0.0022(5) 0.0050(5) 0.0057(5)
C8B 0.0167(6) 0.0134(6) 0.0143(6) 0.0008(4) 0.0027(5) 0.0046(5)
C9B 0.0171(6) 0.0136(6) 0.0176(6) 0.0024(5) 0.0014(5) 0.0047(5)
C10B 0.0174(6) 0.0151(6) 0.0157(6) 0.0032(5) 0.0014(5) 0.0018(5)
C11B 0.0170(6) 0.0156(6) 0.0139(6) 0.0004(5) 0.0033(5) 0.0018(5)
C12B 0.0187(6) 0.0151(6) 0.0163(6) 0.0010(5) 0.0035(5) 0.0072(5)
C13B 0.0194(6) 0.0128(6) 0.0126(6) 0.0016(4) 0.0025(5) 0.0041(5)
C14B 0.0150(6) 0.0155(6) 0.0169(6) 0.0011(5) 0.0047(5) 0.0062(5)
C15B 0.0185(6) 0.0233(7) 0.0166(6) 0.0019(5) 0.0025(5) 0.0059(5)
C16B 0.0172(6) 0.0251(7) 0.0203(7) -0.0041(5) 0.0012(5) 0.0042(5)
C17B 0.0199(7) 0.0168(6) 0.0268(7) -0.0007(5) 0.0076(6) 0.0026(5)
C18B 0.0253(7) 0.0173(6) 0.0223(7) 0.0044(5) 0.0073(6) 0.0063(5)
C19B 0.0201(6) 0.0175(6) 0.0164(6) 0.0006(5) 0.0013(5) 0.0063(5)
C20B 0.0214(7) 0.0277(7) 0.0232(7) -0.0048(6) -0.0006(6) 0.0025(6)
C21B 0.0179(7) 0.0278(7) 0.0280(8) 0.0016(6) 0.0103(6) 0.0076(5)
C22B 0.0311(8) 0.0285(7) 0.0243(7) 0.0066(6) 0.0132(6) 0.0158(6)
C23B 0.0302(8) 0.0232(7) 0.0193(7) 0.0070(5) 0.0062(6) 0.0169(6)

loop_
_geom_bond_atom_site_label_1
_geom_bond_atom_site_label_2
_geom_bond_distance
_geom_bond_site_symmetry_2
_geom_bond_publ_flag
O1A C5A 1.3693(16) . ?
O1A C20A 1.4281(16) . ?
O2A C7A 1.3756(15) . ?
O2A C21A 1.4310(15) . ?
O3A C11A 1.3725(15) . ?
O3A C22A 1.4298(16) . ?
O4A C13A 1.3703(15) . ?
O4A C23A 1.4310(15) . ?
O5A C1A 1.4516(15) . ?
O5A H50A 0.876(17) . ?
C1A C8A 1.5346(17) . ?
C1A C2A 1.5347(18) . ?
C1A C14A 1.5480(17) . ?
C2A C3A 1.3907(18) . ?
C2A C7A 1.4059(17) . ?
C3A C4A 1.3871(18) . ?
C3A H3A 0.9500 . ?
C4A C5A 1.3891(18) . ?
C4A H4A 0.9500 . ?
C5A C6A 1.3933(18) . ?
C6A C7A 1.3951(18) . ?
C6A H6A 0.9500 . ?
C8A C9A 1.3939(17) . ?
C8A C13A 1.4095(17) . ?
C9A C10A 1.3904(17) . ?
C9A H9A 0.9500 . ?
C10A C11A 1.3858(18) . ?
C10A H10A 0.9500 . ?
C11A C12A 1.3928(18) . ?
C12A C13A 1.3989(17) . ?
C12A H12A 0.9500 . ?
C14A C19A 1.3838(17) . ?
C14A C15A 1.3965(18) . ?
C15A C16A 1.3911(18) . ?
C15A H15A 0.9500 . ?
C16A C17A 1.3858(19) . ?
C16A H16A 0.9500 . ?
C17A C18A 1.3838(19) . ?
C17A H17A 0.9500 . ?
C18A C19A 1.3992(18) . ?
C18A H18A 0.9500 . ?
C19A H19A 0.9500 . ?
C20A H20A 0.9800 . ?
C20A H20B 0.9800 . ?
C20A H20C 0.9800 . ?
C21A H21A 0.9800 . ?
C21A H21B 0.9800 . ?
C21A H21C 0.9800 . ?
C22A H22A 0.9800 . ?
C22A H22B 0.9800 . ?
C22A H22C 0.9800 . ?
C23A H23A 0.9800 . ?
C23A H23B 0.9800 . ?
C23A H23C 0.9800 . ?
O1B C5B 1.3688(15) . ?
O1B C20B 1.4145(17) . ?
O2B C7B 1.3751(15) . ?
O2B C21B 1.4279(15) . ?
O3B C11B 1.3734(15) . ?
O3B C22B 1.4357(16) . ?
O4B C13B 1.3684(15) . ?
O4B C23B 1.4320(15) . ?
O5B C1B 1.4450(15) . ?
O5B H50B 0.866(17) . ?
C1B C2B 1.5311(17) . ?
C1B C8B 1.5381(17) . ?
C1B C14B 1.5478(17) . ?
C2B C3B 1.3834(18) . ?
C2B C7B 1.4165(17) . ?
C3B C4B 1.3984(18) . ?
C3B H3B 0.9500 . ?
C4B C5B 1.3857(17) . ?
C4B H4B 0.9500 . ?
C5B C6B 1.3953(18) . ?
C6B C7B 1.3814(18) . ?
C6B H6B 0.9500 . ?
C8B C9B 1.3974(17) . ?
C8B C13B 1.4109(17) . ?
C9B C10B 1.3905(17) . ?
C9B H9B 0.9500 . ?
C10B C11B 1.3862(18) . ?
C10B H10B 0.9500 . ?
C11B C12B 1.3934(18) . ?
C12B C13B 1.3993(17) . ?
C12B H12B 0.9500 . ?
C14B C19B 1.3846(18) . ?
C14B C15B 1.3894(18) . ?
C15B C16B 1.3898(18) . ?
C15B H15B 0.9500 . ?
C16B C17B 1.384(2) . ?
C16B H16B 0.9500 . ?
C17B C18B 1.387(2) . ?
C17B H17B 0.9500 . ?
C18B C19B 1.3994(18) . ?
C18B H18B 0.9500 . ?
C19B H19B 0.9500 . ?
C20B H20D 0.9800 . ?
C20B H20E 0.9800 . ?
C20B H20F 0.9800 . ?
C21B H21D 0.9800 . ?
C21B H21E 0.9800 . ?
C21B H21F 0.9800 . ?
C22B H22D 0.9800 . ?
C22B H22E 0.9800 . ?
C22B H22F 0.9800 . ?
C23B H23D 0.9800 . ?
C23B H23E 0.9800 . ?
C23B H23F 0.9800 . ?

loop_
_cod_related_entry_id
_cod_related_entry_database
_cod_related_entry_code
1 ChemSpider 9008933
